data_1541671
loop_
_publ_author_name
'Xue, L.-X.'
'Padgett, C.W.'
'DesMarteau, D.D.'
'Pennington, W.T.'

_publ_section_title
;
 Synthesis and structures of alkali metal salts of bis((trifluoromethyl)
 sulfonyl) imide
;
_journal_name_full 'Solid State Sciences'
_journal_page_first 1535
_journal_page_last 1545
_journal_volume 4
_journal_year 2002
_chemical_formula_sum 'C2 H2 F6 Li N O5 S2'
_chemical_name_systematic 'Li ((C F3)2 (S O2)2 N) (H2 O)'
_space_group_IT_number 2
_symmetry_space_group_name_Hall '-P 1'
_symmetry_space_group_name_H-M 'P -1'
_cell_angle_alpha 90.24
_cell_angle_beta 99.74
_cell_angle_gamma 99.92
_cell_formula_units_Z 8
_cell_length_a 11.393
_cell_length_b 17.583
_cell_length_c 9.587
_cell_volume 1863.417
_citation_journal_id_ASTM SSSCFJ
_cod_data_source_file Xue_SSSCFJ_2002_386.cif
_cod_data_source_block C2H2F6Li1N1O5S2
_cod_original_formula_sum 'C2 H2 F6 Li1 N1 O5 S2'
_cod_database_code 1541671

loop_
_symmetry_equiv_pos_as_xyz
x,y,z
-x,-y,-z

loop_
_atom_site_label
_atom_site_type_symbol
_atom_site_fract_x
_atom_site_fract_y
_atom_site_fract_z
_atom_site_occupancy
_atom_site_U_iso_or_equiv
C3 C+4 -0.3348 0.243 0.5646 1 0.0
F2 F-1 0.403 0.1069 0.7229 1 0.0
F19 F-1 -0.3296 0.1145 0.0114 1 0.0
O16 O-2 -0.1213 0.3921 0.0641 1 0.0
F3 F-1 0.3628 -0.0138 0.7539 1 0.0
N1 N-3 0.2017 0.1449 0.8632 1 0.0
Li6 Li+1 -0.0277 0.3177 -0.0527 1 0.0
S3 S+4 -0.18363 0.23843 0.66475 1 0.0
S8 S+4 -0.16524 0.38248 0.19579 1 0.0
C1 C+4 0.3554 0.0546 0.8046 1 0.0
O14 O-2 -0.1056 0.2319 0.0603 1 0.0
F13 F-1 0.3466 0.281 0.4535 1 0.0
F7 F-1 -0.3343 0.3116 0.5105 1 0.0
S5 S+4 0.17015 0.32291 0.27949 1 0.0
N2 N-3 -0.2005 0.1592 0.7385 1 0.0
O1 O-2 0.1416 0.0475 0.6557 1 0.0
O6 O-2 -0.1064 0.2455 0.5588 1 0.0
O8 O-2 -0.1006 0.0495 0.8128 1 0.0
S1 S+4 0.19592 0.06088 0.80108 1 0.0
O9 O-2 0.0875 0.2721 0.3494 1 0.0
C2 C+4 0.3087 0.2872 0.8185 1 0.0
O2 O-2 0.1567 0.0074 0.901 1 0.0
O19 O-2 0.0543 0.4024 0.5896 1 0.0
F23 F-1 -0.357 0.4136 0.2836 1 0.0
O11 O-2 0.1415 0.484 0.1556 1 0.0
O12 O-2 0.1602 0.5302 0.3999 1 0.0
Li2 Li+1 0 0 0.5 1 0.0
F15 F-1 0.3973 0.3247 0.2607 1 0.0
C7 C+4 -0.3328 0.1824 0.0669 1 0.0
F12 F-1 -0.3014 -0.0513 0.619 1 0.0
Li5 Li+1 0 0.5 0 1 0.0
F10 F-1 -0.3874 0.0439 0.5605 1 0.0
F16 F-1 0.3592 0.5969 0.2376 1 0.0
F6 F-1 0.29 0.353 0.7614 1 0.0
F11 F-1 -0.3632 0.0104 0.7738 1 0.0
F8 F-1 -0.4164 0.2305 0.6483 1 0.0
O7 O-2 -0.1188 0.0822 0.5653 1 0.0
Li3 Li+1 -0.0247 0.1779 0.4495 1 0.0
F17 F-1 0.4194 0.537 0.4224 1 0.0
S7 S+4 -0.18225 0.22172 0.16693 1 0.0
F1 F-1 0.4153 0.0636 0.9332 1 0.0
F21 F-1 -0.415 0.1741 0.1524 1 0.0
F14 F-1 0.291 0.2128 0.2635 1 0.0
S2 S+4 0.16658 0.21647 0.77892 1 0.0
O18 O-2 0.0618 0.0958 0.3859 1 0.0
F24 F-1 -0.3915 0.3693 0.0721 1 0.0
O3 O-2 0.083 0.2491 0.8472 1 0.0
C5 C+4 0.3111 0.2834 0.3193 1 0.0
O20 O-2 0.0606 0.4179 -0.1142 1 0.0
O4 O-2 0.1417 0.207 0.6288 1 0.0
F4 F-1 0.3945 0.264 0.7647 1 0.0
O17 O-2 0.0537 0.1098 1.0918 1 0.0
F9 F-1 -0.3624 0.1909 0.4604 1 0.0
O10 O-2 0.1436 0.3259 0.1299 1 0.0
O5 O-2 -0.1605 0.2997 0.7696 1 0.0
Li4 Li+1 0 0.5 0.5 1 0.0
F18 F-1 0.4038 0.4845 0.2158 1 0.0
O13 O-2 -0.1589 0.1661 0.2706 1 0.0
O15 O-2 -0.097 0.4303 0.3122 1 0.0
N3 N-3 0.2074 0.4031 0.3625 1 0.0
S4 S+4 -0.16555 0.08163 0.69518 1 0.0
C6 C+4 0.356 0.5282 0.2951 1 0.0
C4 C+4 -0.3148 0.0168 0.6588 1 0.0
F5 F-1 0.3428 0.2977 0.9547 1 0.0
C8 C+4 -0.313 0.4138 0.1652 1 0.0
Li1 Li+1 0 0 0 1 0.0
N4 N-3 -0.1999 0.2979 0.2408 1 0.0
F22 F-1 -0.3001 0.4851 0.1202 1 0.0
F20 F-1 -0.3628 0.2284 -0.0351 1 0.0
S6 S+4 0.19832 0.4847 0.29931 1 0.0
